data_1521329
loop_
_publ_author_name
'Mironov, Yu.V.'
'Virovets, A.V.'
'Artemkina, S.B.'
'Fedorov, V.E.'

_publ_section_title
;
 Crystal structure of the tellurocyanide cluster complex K4 (Re4 Te4(C
 N)12) . 5(H2 O)
;
_journal_name_full 'Zhurnal Strukturnoi Khimii (Issue-No. from 1981)'
_journal_page_first 375
_journal_page_last 379
_journal_volume 40
_journal_year 1999
_chemical_formula_sum 'C12 H10 K4 N12 O5 Re4 Te4'
_chemical_name_systematic 'K4 (Te4 (Re (C N)3)4) (H2 O)5'
_space_group_IT_number 2
_symmetry_space_group_name_Hall '-P 1'
_symmetry_space_group_name_H-M 'P -1'
_cell_angle_alpha 106.263
_cell_angle_beta 108.627
_cell_angle_gamma 109.68
_cell_formula_units_Z 2
_cell_length_a 12.515
_cell_length_b 12.662
_cell_length_c 13.036
_cell_volume 1660.193
_citation_journal_id_ASTM ZSTKAI
_cod_data_source_file Mironov_ZSTKAI_1999_928.cif
_cod_data_source_block C12H10K4N12O5Re4Te4
_cod_database_code 1521329

loop_
_symmetry_equiv_pos_as_xyz
x,y,z
-x,-y,-z

loop_
_atom_site_label
_atom_site_type_symbol
_atom_site_fract_x
_atom_site_fract_y
_atom_site_fract_z
_atom_site_occupancy
_atom_site_U_iso_or_equiv
O2 O-2 -0.04 0.029 0.388 1 0.0
Te2 Te-2 0.5392 0.615 0.4384 1 0.0
Re3 Re+4 0.562 0.763 0.3311 1 0.0
C10 C+2 0.194 0.564 -0.035 1 0.0
C2 C+2 0.311 0.347 0.241 1 0.0
C12 C+2 0.354 0.806 0.082 1 0.0
C7 C+2 0.683 0.9 0.506 1 0.0
O3 O-2 0.33 0.092 0.001 1 0.0
N12 N-3 0.386 0.88 0.0468 1 0.0
N1 N-3 0.238 0.274 -0.058 1 0.0
C4 C+2 0.436 0.779 0.552 1 0.0
C11 C+2 0.164 0.724 0.125 1 0.0
C1 C+2 0.288 0.355 0.033 1 0.0
N3 N-3 0.595 0.399 0.203 1 0.0
N8 N-3 0.705 0.991 0.27 1 0.0
C8 C+2 0.65 0.912 0.292 1 0.0
Te4 Te-2 0.4841 0.6301 0.1023 1 0.0
K3 K+1 -0.01 0.8164 0.2715 1 0.0
N5 N-3 0.227 0.471 0.471 1 0.0
K2 K+1 0.2423 0.0184 0.1612 1 0.0
Re1 Re+4 0.3867 0.5009 0.2059 1 0.0
N4 N-3 0.486 0.845 0.654 1 0.0
Te3 Te-2 0.1599 0.4846 0.1662 1 0.0
N9 N-3 0.821 0.738 0.368 1 0.0
N7 N-3 0.755 0.979 0.606 1 0.0
C5 C+2 0.279 0.54 0.441 1 0.0
K1 K+1 0.8676 0.5311 0.3584 1 0.0
N11 N-3 0.084 0.745 0.1 1 0.0
O4 O-2 0.023 0.207 0.3 1 0.0
O5 O-2 0.989 -0.034 0.086 1 0.0
C9 C+2 0.721 0.746 0.352 1 0.0
Re2 Re+4 0.3471 0.6644 0.3744 1 0.0
Te1 Te-2 0.421 0.8736 0.3527 1 0.0
Re4 Re+4 0.3096 0.6744 0.1483 1 0.0
N2 N-3 0.272 0.261 0.254 1 0.0
C6 C+2 0.2 0.704 0.391 1 0.0
N10 N-3 0.133 0.508 0.864 1 0.0
O1 O-2 0.862 0.309 0.361 1 0.0
N6 N-3 0.125 0.724 0.412 1 0.0
C3 C+2 0.512 0.437 0.203 1 0.0
K4 K+1 0.4049 0.8481 0.8317 1 0.0
